data_1542643
loop_
_publ_author_name
'Zhou, Xin'
'Wu, Qinghua'
'Yu, Yang'
'Yu, Changjiang'
'Hao, Erhong'
'Wei, Yun'
'Mu, Xiaolong'
'Jiao, Lijuan'

_publ_section_title
;
 Metal-Free Direct \a-Selective Arylation of Boron Dipyrromethenes via
 Base-Mediated C-H Functionalization.
;
_journal_issue 4
_journal_name_full 'Organic letters'
_journal_page_first 736
_journal_page_last 739
_journal_paper_doi 10.1021/acs.orglett.5b03706
_journal_volume 18
_journal_year 2016
_chemical_formula_sum 'C24 H21 B F2 N2'
_chemical_formula_weight 386.24
_chemical_name_systematic
; 
 ? 
;
_space_group_IT_number 33
_symmetry_cell_setting orthorhombic
_symmetry_space_group_name_Hall 'P 2c -2n'
_symmetry_space_group_name_H-M 'P n a 21'
_atom_sites_solution_hydrogens geom
_atom_sites_solution_primary direct
_atom_sites_solution_secondary difmap
_audit_creation_method SHELXL-97
_cell_angle_alpha 90.00
_cell_angle_beta 90.00
_cell_angle_gamma 90.00
_cell_formula_units_Z 4
_cell_length_a 16.262(3)
_cell_length_b 8.2789(17)
_cell_length_c 15.194(3)
_cell_measurement_reflns_used 5031
_cell_measurement_temperature 293(2)
_cell_measurement_theta_max 54.339
_cell_measurement_theta_min 5.349
_cell_volume 2045.6(7)
_computing_cell_refinement 'Bruker SMART'
_computing_data_collection 'Bruker SMART'
_computing_data_reduction 'Bruker SAINT'
_computing_molecular_graphics 'Bruker SHELXTL'
_computing_publication_material 'Bruker SHELXTL'
_computing_structure_refinement 'SHELXL-97 (Sheldrick, 1997)'
_computing_structure_solution 'SHELXS-97 (Sheldrick, 1990)'
_diffrn_ambient_temperature 293(2)
_diffrn_measured_fraction_theta_full 0.995
_diffrn_measured_fraction_theta_max 0.995
_diffrn_measurement_device_type 'CCD area detector'
_diffrn_measurement_method 'phi and omega scans'
_diffrn_radiation_monochromator graphite
_diffrn_radiation_source 'fine-focus sealed tube'
_diffrn_radiation_type MoK\a
_diffrn_radiation_wavelength 0.71073
_diffrn_reflns_av_R_equivalents 0.0536
_diffrn_reflns_av_sigmaI/netI 0.0509
_diffrn_reflns_limit_h_max 20
_diffrn_reflns_limit_h_min -21
_diffrn_reflns_limit_k_max 9
_diffrn_reflns_limit_k_min -10
_diffrn_reflns_limit_l_max 18
_diffrn_reflns_limit_l_min -19
_diffrn_reflns_number 16316
_diffrn_reflns_theta_full 27.64
_diffrn_reflns_theta_max 27.64
_diffrn_reflns_theta_min 2.50
_exptl_absorpt_coefficient_mu 0.086
_exptl_absorpt_correction_T_max 0.9890
_exptl_absorpt_correction_T_min 0.9856
_exptl_absorpt_correction_type multi-scan
_exptl_crystal_colour red
_exptl_crystal_density_diffrn 1.254
_exptl_crystal_density_method 'not measured'
_exptl_crystal_description block
_exptl_crystal_F_000 808
_exptl_crystal_size_max 0.17
_exptl_crystal_size_mid 0.16
_exptl_crystal_size_min 0.13
_refine_diff_density_max 0.163
_refine_diff_density_min -0.168
_refine_diff_density_rms 0.042
_refine_ls_abs_structure_details 'Flack H D (1983), Acta Cryst. A39, 876-881'
_refine_ls_abs_structure_Flack 0.3(10)
_refine_ls_extinction_method none
_refine_ls_goodness_of_fit_ref 1.006
_refine_ls_hydrogen_treatment mixed
_refine_ls_matrix_type full
_refine_ls_number_parameters 265
_refine_ls_number_reflns 4527
_refine_ls_number_restraints 1
_refine_ls_restrained_S_all 1.006
_refine_ls_R_factor_all 0.0990
_refine_ls_R_factor_gt 0.0490
_refine_ls_shift/su_max 0.032
_refine_ls_shift/su_mean 0.001
_refine_ls_structure_factor_coef Fsqd
_refine_ls_weighting_details 'calc w=1/[\s^2^(Fo^2^)+(0.0640P)^2^+0.1865P] where P=(Fo^2^+2Fc^2^)/3'
_refine_ls_weighting_scheme calc
_refine_ls_wR_factor_gt 0.1086
_refine_ls_wR_factor_ref 0.1349
_reflns_number_gt 2858
_reflns_number_total 4527
_reflns_threshold_expression >2sigma(I)
_cod_data_source_file ol5b03706_si_002.cif
_cod_data_source_block 141212a
_cod_depositor_comments
;
The following automatic conversions were performed:

'_symmetry_cell_setting' value 'Orthorhombic' changed to
'orthorhombic' according to
/usr/data/users/saulius/crontab/automatic-downloads/current/ACS/lib/dictionaries/cif_core.dic
dictionary named 'cif_core.dic' version 2.4.2 from 2011-04-26.

Automatic conversion script
Id: cif_fix_values 4268 2015-11-12 08:31:59Z antanas 
;
_cod_original_cell_volume 2045.5(7)
_cod_original_sg_symbol_H-M Pna2(1)
_cod_database_code 1542643

loop_
_symmetry_equiv_pos_as_xyz
'x, y, z'
'-x, -y, z+1/2'
'x+1/2, -y+1/2, z'
'-x+1/2, y+1/2, z+1/2'

loop_
_atom_site_label
_atom_site_type_symbol
_atom_site_fract_x
_atom_site_fract_y
_atom_site_fract_z
_atom_site_U_iso_or_equiv
_atom_site_adp_type
_atom_site_occupancy
_atom_site_symmetry_multiplicity
_atom_site_calc_flag
_atom_site_refinement_flags
B1 B 0.14311(19) 0.2167(4) 0.1093(2) 0.0517(7) Uani 1 1 d .
C1 C 0.05461(17) 0.4464(3) 0.0435(2) 0.0592(7) Uani 1 1 d .
H1 H 0.0921 0.5290 0.0540 0.071 Uiso 1 1 calc R
C2 C -0.02085(18) 0.4656(4) 0.0016(2) 0.0636(7) Uani 1 1 d .
H2 H -0.0427 0.5618 -0.0196 0.076 Uiso 1 1 calc R
C3 C -0.05706(17) 0.3159(3) -0.00253(19) 0.0575(7) Uani 1 1 d .
H3 H -0.1075 0.2914 -0.0280 0.069 Uiso 1 1 calc R
C4 C -0.00356(15) 0.2073(3) 0.03889(17) 0.0484(6) Uani 1 1 d .
C5 C -0.01094(14) 0.0423(3) 0.05681(16) 0.0461(6) Uani 1 1 d .
C6 C 0.04779(15) -0.0345(3) 0.10942(16) 0.0468(6) Uani 1 1 d .
C7 C 0.04472(16) -0.1906(3) 0.14657(19) 0.0536(6) Uani 1 1 d .
H7 H 0.0036 -0.2671 0.1381 0.064 Uiso 1 1 calc R
C8 C 0.11383(16) -0.2080(3) 0.19750(18) 0.0559(7) Uani 1 1 d .
H8 H 0.1272 -0.2980 0.2312 0.067 Uiso 1 1 calc R
C9 C 0.16105(15) -0.0660(3) 0.18987(16) 0.0481(6) Uani 1 1 d .
C10 C 0.24306(17) -0.0446(3) 0.22822(17) 0.0518(6) Uani 1 1 d .
C11 C 0.2598(2) -0.1166(4) 0.30976(19) 0.0652(8) Uani 1 1 d .
H11 H 0.2177 -0.1678 0.3404 0.078 Uiso 1 1 calc R
C12 C 0.3371(2) -0.1126(5) 0.3450(2) 0.0813(10) Uani 1 1 d .
H12 H 0.3471 -0.1618 0.3989 0.098 Uiso 1 1 calc R
C13 C 0.4003(2) -0.0362(5) 0.3012(2) 0.0825(10) Uani 1 1 d .
H13 H 0.4528 -0.0342 0.3253 0.099 Uiso 1 1 calc R
C14 C 0.38486(19) 0.0368(4) 0.2218(2) 0.0715(8) Uani 1 1 d .
H14 H 0.4272 0.0892 0.1922 0.086 Uiso 1 1 calc R
C15 C 0.30733(17) 0.0332(4) 0.18559(19) 0.0613(7) Uani 1 1 d .
H15 H 0.2978 0.0836 0.1318 0.074 Uiso 1 1 calc R
C16 C -0.08168(15) -0.0510(3) 0.02071(17) 0.0495(6) Uani 1 1 d .
C17 C -0.15025(17) -0.0864(3) 0.0741(2) 0.0616(7) Uani 1 1 d .
C18 C -0.21314(17) -0.1775(4) 0.0378(3) 0.0750(9) Uani 1 1 d .
H18 H -0.2587 -0.2016 0.0725 0.090 Uiso 1 1 calc R
C19 C -0.2112(2) -0.2340(4) -0.0473(3) 0.0786(10) Uani 1 1 d .
C20 C -0.1439(2) -0.1965(4) -0.0989(2) 0.0702(9) Uani 1 1 d .
H20 H -0.1420 -0.2336 -0.1566 0.084 Uiso 1 1 calc R
C21 C -0.07851(16) -0.1043(3) -0.06654(18) 0.0542(7) Uani 1 1 d .
C22 C -0.1559(2) -0.0274(4) 0.1671(2) 0.0784(9) Uani 1 1 d .
H22A H -0.1368 -0.1101 0.2064 0.118 Uiso 1 1 calc R
H22B H -0.2120 -0.0016 0.1807 0.118 Uiso 1 1 calc R
H22C H -0.1225 0.0674 0.1739 0.118 Uiso 1 1 calc R
C23 C -0.2806(3) -0.3329(6) -0.0851(4) 0.1256(19) Uani 1 1 d .
H23A H -0.2652 -0.4448 -0.0861 0.188 Uiso 1 1 calc R
H23B H -0.2922 -0.2972 -0.1439 0.188 Uiso 1 1 calc R
H23C H -0.3288 -0.3197 -0.0493 0.188 Uiso 1 1 calc R
C24 C -0.0062(2) -0.0663(4) -0.1257(2) 0.0732(9) Uani 1 1 d .
H24A H -0.0118 0.0412 -0.1485 0.110 Uiso 1 1 calc R
H24B H -0.0048 -0.1419 -0.1736 0.110 Uiso 1 1 calc R
H24C H 0.0439 -0.0742 -0.0925 0.110 Uiso 1 1 calc R
F1 F 0.20511(9) 0.2143(2) 0.04659(12) 0.0721(5) Uani 1 1 d .
F2 F 0.16658(12) 0.3068(2) 0.18063(11) 0.0769(5) Uani 1 1 d .
N1 N 0.06550(12) 0.2903(2) 0.06666(13) 0.0491(5) Uani 1 1 d .
N2 N 0.12029(12) 0.0411(2) 0.13673(13) 0.0460(5) Uani 1 1 d .

loop_
_atom_site_aniso_label
_atom_site_aniso_U_11
_atom_site_aniso_U_22
_atom_site_aniso_U_33
_atom_site_aniso_U_23
_atom_site_aniso_U_13
_atom_site_aniso_U_12
B1 0.0614(19) 0.0521(18) 0.0418(16) 0.0033(13) -0.0020(14) -0.0026(14)
C1 0.0793(19) 0.0404(15) 0.0578(16) -0.0005(12) 0.0071(16) 0.0014(13)
C2 0.0766(19) 0.0489(16) 0.0653(18) 0.0077(14) 0.0034(15) 0.0148(14)
C3 0.0627(16) 0.0566(17) 0.0531(15) 0.0057(13) -0.0003(13) 0.0090(13)
C4 0.0553(14) 0.0478(14) 0.0419(13) 0.0037(11) -0.0006(11) 0.0044(11)
C5 0.0513(14) 0.0477(14) 0.0392(13) -0.0007(11) 0.0025(11) 0.0035(11)
C6 0.0508(14) 0.0481(14) 0.0416(13) 0.0039(11) -0.0003(11) 0.0007(12)
C7 0.0588(15) 0.0438(14) 0.0580(16) -0.0004(12) -0.0006(13) 0.0000(12)
C8 0.0643(16) 0.0493(15) 0.0541(17) 0.0084(13) 0.0019(13) 0.0057(12)
C9 0.0562(15) 0.0511(14) 0.0370(13) 0.0028(11) 0.0016(11) 0.0047(11)
C10 0.0573(16) 0.0586(16) 0.0396(14) 0.0002(12) -0.0002(11) 0.0041(12)
C11 0.074(2) 0.077(2) 0.0445(16) 0.0077(14) -0.0039(15) 0.0021(15)
C12 0.086(2) 0.105(3) 0.0522(18) 0.0136(18) -0.0191(18) 0.006(2)
C13 0.068(2) 0.115(3) 0.064(2) -0.004(2) -0.0203(18) 0.003(2)
C14 0.0590(18) 0.097(2) 0.0582(18) -0.0014(17) -0.0051(14) -0.0004(16)
C15 0.0614(17) 0.0765(19) 0.0460(15) 0.0012(14) -0.0040(13) 0.0024(14)
C16 0.0492(14) 0.0456(14) 0.0537(16) 0.0036(11) -0.0035(11) 0.0051(11)
C17 0.0544(16) 0.0603(17) 0.070(2) 0.0125(14) -0.0036(14) 0.0029(13)
C18 0.0529(16) 0.089(2) 0.083(2) 0.0304(19) -0.0104(17) -0.0097(15)
C19 0.071(2) 0.073(2) 0.092(3) 0.0297(19) -0.0356(19) -0.0187(17)
C20 0.082(2) 0.0645(19) 0.0645(18) 0.0053(16) -0.0312(17) -0.0048(16)
C21 0.0585(16) 0.0521(16) 0.0520(15) 0.0051(12) -0.0101(13) 0.0045(12)
C22 0.073(2) 0.095(2) 0.068(2) 0.0084(19) 0.0214(17) 0.0049(17)
C23 0.113(3) 0.123(4) 0.141(4) 0.032(3) -0.060(3) -0.055(3)
C24 0.074(2) 0.096(2) 0.0493(17) -0.0043(16) 0.0025(15) 0.0040(16)
F1 0.0600(9) 0.0886(12) 0.0676(10) 0.0292(10) 0.0104(8) 0.0025(8)
F2 0.1098(13) 0.0579(9) 0.0629(11) 0.0004(8) -0.0245(10) -0.0167(9)
N1 0.0600(12) 0.0413(11) 0.0459(12) 0.0004(9) 0.0039(10) -0.0002(9)
N2 0.0517(12) 0.0482(12) 0.0381(10) 0.0032(9) -0.0014(9) -0.0002(9)

loop_
_atom_type_symbol
_atom_type_description
_atom_type_scat_dispersion_real
_atom_type_scat_dispersion_imag
_atom_type_scat_source
C C 0.0033 0.0016 'International Tables Vol C Tables 4.2.6.8 and 6.1.1.4'
H H 0.0000 0.0000 'International Tables Vol C Tables 4.2.6.8 and 6.1.1.4'
B B 0.0013 0.0007 'International Tables Vol C Tables 4.2.6.8 and 6.1.1.4'
N N 0.0061 0.0033 'International Tables Vol C Tables 4.2.6.8 and 6.1.1.4'
F F 0.0171 0.0103 'International Tables Vol C Tables 4.2.6.8 and 6.1.1.4'

loop_
_geom_angle_atom_site_label_1
_geom_angle_atom_site_label_2
_geom_angle_atom_site_label_3
_geom_angle
F2 B1 F1 110.4(2)
F2 B1 N1 110.1(2)
F1 B1 N1 108.2(2)
F2 B1 N2 111.3(2)
F1 B1 N2 110.1(2)
N1 B1 N2 106.6(2)
N1 C1 C2 110.1(2)
C3 C2 C1 107.2(2)
C2 C3 C4 107.0(3)
N1 C4 C5 119.7(2)
N1 C4 C3 108.8(2)
C5 C4 C3 131.4(2)
C4 C5 C6 119.8(2)
C4 C5 C16 120.1(2)
C6 C5 C16 120.1(2)
C5 C6 N2 122.8(2)
C5 C6 C7 128.4(2)
N2 C6 C7 108.7(2)
C8 C7 C6 107.0(2)
C7 C8 C9 108.2(2)
N2 C9 C8 109.0(2)
N2 C9 C10 126.6(2)
C8 C9 C10 124.3(2)
C15 C10 C11 117.6(2)
C15 C10 C9 123.7(2)
C11 C10 C9 118.5(2)
C12 C11 C10 121.0(3)
C11 C12 C13 120.5(3)
C14 C13 C12 119.4(3)
C13 C14 C15 120.6(3)
C14 C15 C10 120.9(3)
C21 C16 C17 120.6(3)
C21 C16 C5 118.9(2)
C17 C16 C5 120.4(2)
C18 C17 C16 117.9(3)
C18 C17 C22 120.5(3)
C16 C17 C22 121.6(3)
C19 C18 C17 122.8(3)
C18 C19 C20 118.3(3)
C18 C19 C23 121.6(4)
C20 C19 C23 120.0(4)
C19 C20 C21 121.8(3)
C20 C21 C16 118.5(3)
C20 C21 C24 119.7(3)
C16 C21 C24 121.8(2)
C1 N1 C4 106.8(2)
C1 N1 B1 126.4(2)
C4 N1 B1 126.6(2)
C9 N2 C6 107.0(2)
C9 N2 B1 130.3(2)
C6 N2 B1 122.6(2)

loop_
_geom_bond_atom_site_label_1
_geom_bond_atom_site_label_2
_geom_bond_distance
B1 F2 1.371(4)
B1 F1 1.387(3)
B1 N1 1.544(4)
B1 N2 1.557(4)
C1 N1 1.351(3)
C1 C2 1.392(4)
C2 C3 1.373(4)
C3 C4 1.401(4)
C4 N1 1.383(3)
C4 C5 1.397(3)
C5 C6 1.398(3)
C5 C16 1.491(3)
C6 N2 1.398(3)
C6 C7 1.411(4)
C7 C8 1.372(4)
C8 C9 1.409(4)
C9 N2 1.370(3)
C9 C10 1.466(4)
C10 C15 1.388(4)
C10 C11 1.401(4)
C11 C12 1.366(4)
C12 C13 1.377(5)
C13 C14 1.373(5)
C14 C15 1.376(4)
C16 C21 1.398(4)
C16 C17 1.410(4)
C17 C18 1.385(4)
C17 C22 1.498(5)
C18 C19 1.376(5)
C19 C20 1.381(5)
C19 C23 1.509(5)
C20 C21 1.398(4)
C21 C24 1.513(4)
